data_4335652
loop_
_publ_author_name
'Holger Braunschweig'
'Florian Hupp'
'Thomas Kramer'
'Julian Mager'

_publ_contact_author_address
; Institut fuer Anorganische Chemie
Universitaet Wuerzburg
Am Hubland
97074 Wuerzburg, Germany
;
_publ_contact_author_email H.Braunschweig@mail.uni-wuerzburg.de
_publ_contact_author_fax +49-931-3184623
_publ_contact_author_name 'Prof. Dr. Holger Braunschweig'
_publ_contact_author_phone +49-931-3185260
_publ_section_title
;
 Structure and Reactivity of Distanna[2]metallocenophanes of Ruthenium and
 Osmium
;
_journal_name_full 'Inorganic Chemistry'
_journal_page_first 9060
_journal_page_last 9065
_journal_paper_doi 10.1021/ic4012247
_journal_volume 52
_journal_year 2013
_chemical_formula_moiety 'C26 H44 Os Sn2'
_chemical_formula_sum 'C26 H44 Os Sn2'
_chemical_formula_weight 784.19
_chemical_name_common
;
?
;
_chemical_name_systematic
; 
?
;
_space_group_IT_number 14
_symmetry_cell_setting monoclinic
_symmetry_space_group_name_Hall '-P 2yn'
_symmetry_space_group_name_H-M 'P 1 21/n 1'
_atom_sites_solution_hydrogens geom
_atom_sites_solution_primary direct
_atom_sites_solution_secondary difmap
_audit_creation_method SHELXL-97
_cell_angle_alpha 90.00
_cell_angle_beta 110.178(15)
_cell_angle_gamma 90.00
_cell_formula_units_Z 4
_cell_length_a 16.831(11)
_cell_length_b 9.216(6)
_cell_length_c 18.629(12)
_cell_measurement_temperature 100(2)
_cell_volume 2712(3)
_computing_cell_refinement 'Saint+ ver. 7.68A (Bruker AXS)'
_computing_data_collection 'APEX2 ver. 2010.3 (Bruker AXS)'
_computing_data_reduction 'Saint+ ver. 7.68A (Bruker AXS)'
_computing_molecular_graphics 'XP ver. 5.1 (Bruker AXS, 1998)'
_computing_publication_material 'SHELXL-97 (Sheldrick, 2008)'
_computing_structure_refinement 'SHELXL-97 (Sheldrick, 2008)'
_computing_structure_solution 'SHELXS-97 (Sheldrick, 2008)'
_diffrn_ambient_temperature 100(2)
_diffrn_detector_area_resol_mean 8.333
_diffrn_measured_fraction_theta_full 0.999
_diffrn_measured_fraction_theta_max 0.997
_diffrn_measurement_device_type 'Bruker X8-APEX II'
_diffrn_measurement_method '\f and \w scans'
_diffrn_radiation_monochromator 'multi-layer mirror'
_diffrn_radiation_source 'rotating anode'
_diffrn_radiation_type MoK\a
_diffrn_radiation_wavelength 0.71073
_diffrn_reflns_av_R_equivalents 0.0342
_diffrn_reflns_av_sigmaI/netI 0.0345
_diffrn_reflns_limit_h_max 13
_diffrn_reflns_limit_h_min -21
_diffrn_reflns_limit_k_max 11
_diffrn_reflns_limit_k_min -11
_diffrn_reflns_limit_l_max 23
_diffrn_reflns_limit_l_min -23
_diffrn_reflns_number 20098
_diffrn_reflns_theta_full 26.00
_diffrn_reflns_theta_max 26.59
_diffrn_reflns_theta_min 1.41
_exptl_absorpt_coefficient_mu 6.510
_exptl_absorpt_correction_T_max 0.7454
_exptl_absorpt_correction_T_min 0.5286
_exptl_absorpt_correction_type multi-scan
_exptl_absorpt_process_details 'Sadabs 2008/1 (Bruker 2008)'
_exptl_crystal_colour colourless
_exptl_crystal_density_diffrn 1.920
_exptl_crystal_description block
_exptl_crystal_F_000 1504
_exptl_crystal_size_max 0.23
_exptl_crystal_size_mid 0.16
_exptl_crystal_size_min 0.06
_refine_diff_density_max 1.094
_refine_diff_density_min -0.766
_refine_diff_density_rms 0.127
_refine_ls_extinction_method none
_refine_ls_goodness_of_fit_ref 1.053
_refine_ls_hydrogen_treatment constr
_refine_ls_matrix_type full
_refine_ls_number_parameters 274
_refine_ls_number_reflns 5667
_refine_ls_number_restraints 0
_refine_ls_restrained_S_all 1.053
_refine_ls_R_factor_all 0.0289
_refine_ls_R_factor_gt 0.0213
_refine_ls_shift/su_max 0.002
_refine_ls_shift/su_mean 0.000
_refine_ls_structure_factor_coef Fsqd
_refine_ls_weighting_details 'calc w=1/[\s^2^(Fo^2^)+(0.0167P)^2^+0.0000P] where P=(Fo^2^+2Fc^2^)/3'
_refine_ls_weighting_scheme calc
_refine_ls_wR_factor_gt 0.0430
_refine_ls_wR_factor_ref 0.0450
_reflns_number_gt 4929
_reflns_number_total 5667
_reflns_threshold_expression >2sigma(I)
_cod_data_source_file ic4012247_si_001_6.cif
_cod_data_source_block 11
_cod_database_code 4335652

loop_
_symmetry_equiv_pos_as_xyz
'x, y, z'
'-x+1/2, y+1/2, -z+1/2'
'-x, -y, -z'
'x-1/2, -y-1/2, z-1/2'

loop_
_atom_site_label
_atom_site_type_symbol
_atom_site_fract_x
_atom_site_fract_y
_atom_site_fract_z
_atom_site_U_iso_or_equiv
_atom_site_adp_type
_atom_site_occupancy
_atom_site_symmetry_multiplicity
_atom_site_calc_flag
_atom_site_refinement_flags
Os1_1 Os 0.345794(8) 1.051126(14) 0.218097(8) 0.01150(4) Uani 1 1 d .
Sn1_1 Sn 0.547467(14) 0.88732(2) 0.342399(13) 0.01110(6) Uani 1 1 d .
Sn2_1 Sn 0.524311(14) 0.86438(2) 0.183741(13) 0.01083(6) Uani 1 1 d .
C1_2 C 0.4247(2) 0.9755(4) 0.33358(19) 0.0140(7) Uani 1 1 d .
C2_2 C 0.3446(2) 0.8977(4) 0.30774(19) 0.0180(8) Uani 1 1 d .
H2_2 H 0.3381 0.7959 0.2999 0.022 Uiso 1 1 calc R
C3_2 C 0.2764(2) 1.0006(4) 0.2960(2) 0.0210(8) Uani 1 1 d .
H3_2 H 0.2177 0.9780 0.2794 0.025 Uiso 1 1 calc R
C4_2 C 0.3124(2) 1.1419(4) 0.3135(2) 0.0215(9) Uani 1 1 d .
H4_2 H 0.2821 1.2299 0.3110 0.026 Uiso 1 1 calc R
C5_2 C 0.4029(2) 1.1272(4) 0.33585(19) 0.0169(8) Uani 1 1 d .
H5_2 H 0.4423 1.2050 0.3499 0.020 Uiso 1 1 calc R
C1_3 C 0.4112(2) 0.9962(4) 0.13717(19) 0.0125(7) Uani 1 1 d .
C2_3 C 0.3236(2) 0.9466(4) 0.10689(19) 0.0148(7) Uani 1 1 d .
H2_3 H 0.3061 0.8486 0.0959 0.018 Uiso 1 1 calc R
C3_3 C 0.2678(2) 1.0687(4) 0.09621(19) 0.0162(8) Uani 1 1 d .
H3_3 H 0.2077 1.0655 0.0773 0.019 Uiso 1 1 calc R
C4_3 C 0.3190(2) 1.1963(4) 0.11925(19) 0.0158(7) Uani 1 1 d .
H4_3 H 0.2988 1.2928 0.1185 0.019 Uiso 1 1 calc R
C5_3 C 0.4063(2) 1.1527(4) 0.14375(19) 0.0149(7) Uani 1 1 d .
H5_3 H 0.4534 1.2163 0.1615 0.018 Uiso 1 1 calc R
C1_4 C 0.5668(2) 0.6836(4) 0.4093(2) 0.0200(8) Uani 1 1 d .
C2_4 C 0.5969(3) 0.7208(4) 0.4951(2) 0.0253(9) Uani 1 1 d .
H2A_4 H 0.5558 0.7860 0.5051 0.038 Uiso 1 1 calc R
H2B_4 H 0.6522 0.7687 0.5100 0.038 Uiso 1 1 calc R
H2C_4 H 0.6016 0.6315 0.5249 0.038 Uiso 1 1 calc R
C3_4 C 0.6355(3) 0.5925(5) 0.3937(2) 0.0419(13) Uani 1 1 d .
H3A_4 H 0.6478 0.5065 0.4267 0.063 Uiso 1 1 calc R
H3B_4 H 0.6871 0.6507 0.4045 0.063 Uiso 1 1 calc R
H3C_4 H 0.6155 0.5622 0.3400 0.063 Uiso 1 1 calc R
C4_4 C 0.4845(3) 0.5975(5) 0.3903(2) 0.0419(12) Uani 1 1 d .
H4A_4 H 0.4621 0.5769 0.3353 0.063 Uiso 1 1 calc R
H4B_4 H 0.4430 0.6544 0.4045 0.063 Uiso 1 1 calc R
H4C_4 H 0.4956 0.5060 0.4189 0.063 Uiso 1 1 calc R
C1_5 C 0.6407(2) 1.0519(4) 0.4078(2) 0.0182(8) Uani 1 1 d .
C2_5 C 0.6185(2) 1.1034(4) 0.4771(2) 0.0254(9) Uani 1 1 d .
H2A_5 H 0.6254 1.0227 0.5130 0.038 Uiso 1 1 calc R
H2B_5 H 0.5596 1.1371 0.4599 0.038 Uiso 1 1 calc R
H2C_5 H 0.6562 1.1831 0.5026 0.038 Uiso 1 1 calc R
C3_5 C 0.6380(3) 1.1820(4) 0.3556(2) 0.0271(9) Uani 1 1 d .
H3A_5 H 0.6756 1.2584 0.3851 0.041 Uiso 1 1 calc R
H3B_5 H 0.5800 1.2192 0.3347 0.041 Uiso 1 1 calc R
H3C_5 H 0.6567 1.1513 0.3136 0.041 Uiso 1 1 calc R
C4_5 C 0.7319(2) 0.9897(5) 0.4363(2) 0.0285(9) Uani 1 1 d .
H4A_5 H 0.7460 0.9543 0.3925 0.043 Uiso 1 1 calc R
H4B_5 H 0.7354 0.9094 0.4717 0.043 Uiso 1 1 calc R
H4C_5 H 0.7718 1.0660 0.4626 0.043 Uiso 1 1 calc R
C1_6 C 0.4882(2) 0.6458(4) 0.1330(2) 0.0167(8) Uani 1 1 d .
C2_6 C 0.4232(3) 0.5784(4) 0.1646(2) 0.0255(9) Uani 1 1 d .
H2A_6 H 0.4025 0.4867 0.1382 0.038 Uiso 1 1 calc R
H2B_6 H 0.3756 0.6454 0.1561 0.038 Uiso 1 1 calc R
H2C_6 H 0.4501 0.5604 0.2195 0.038 Uiso 1 1 calc R
C3_6 C 0.5658(3) 0.5457(4) 0.1530(2) 0.0260(9) Uani 1 1 d .
H3A_6 H 0.5890 0.5314 0.2085 0.039 Uiso 1 1 calc R
H3B_6 H 0.6088 0.5902 0.1356 0.039 Uiso 1 1 calc R
H3C_6 H 0.5489 0.4518 0.1277 0.039 Uiso 1 1 calc R
C4_6 C 0.4474(2) 0.6595(4) 0.0458(2) 0.0218(9) Uani 1 1 d .
H4A_6 H 0.4280 0.5639 0.0237 0.033 Uiso 1 1 calc R
H4B_6 H 0.4892 0.6974 0.0247 0.033 Uiso 1 1 calc R
H4C_6 H 0.3991 0.7260 0.0334 0.033 Uiso 1 1 calc R
C1_7 C 0.6270(2) 0.9569(4) 0.1477(2) 0.0175(8) Uani 1 1 d .
C2_7 C 0.7123(2) 0.9156(4) 0.2084(2) 0.0222(9) Uani 1 1 d .
H2A_7 H 0.7170 0.8097 0.2123 0.033 Uiso 1 1 calc R
H2B_7 H 0.7156 0.9562 0.2579 0.033 Uiso 1 1 calc R
H2C_7 H 0.7585 0.9545 0.1935 0.033 Uiso 1 1 calc R
C3_7 C 0.6175(2) 1.1231(4) 0.1410(2) 0.0239(9) Uani 1 1 d .
H3A_7 H 0.6180 1.1634 0.1899 0.036 Uiso 1 1 calc R
H3B_7 H 0.5638 1.1476 0.1008 0.036 Uiso 1 1 calc R
H3C_7 H 0.6646 1.1641 0.1281 0.036 Uiso 1 1 calc R
C4_7 C 0.6234(2) 0.8968(4) 0.0694(2) 0.0242(9) Uani 1 1 d .
H4A_7 H 0.6682 0.9416 0.0545 0.036 Uiso 1 1 calc R
H4B_7 H 0.5682 0.9192 0.0309 0.036 Uiso 1 1 calc R
H4C_7 H 0.6316 0.7914 0.0729 0.036 Uiso 1 1 calc R

loop_
_atom_site_aniso_label
_atom_site_aniso_U_11
_atom_site_aniso_U_22
_atom_site_aniso_U_33
_atom_site_aniso_U_23
_atom_site_aniso_U_13
_atom_site_aniso_U_12
Os1_1 0.01110(7) 0.01250(7) 0.01046(7) -0.00050(6) 0.00316(5) 0.00126(5)
Sn1_1 0.01191(12) 0.01194(12) 0.00940(12) 0.00005(9) 0.00362(9) 0.00100(9)
Sn2_1 0.01249(12) 0.01055(11) 0.01018(12) -0.00021(9) 0.00483(9) 0.00040(9)
C1_2 0.0152(18) 0.0200(19) 0.0057(17) -0.0006(14) 0.0022(14) 0.0022(14)
C2_2 0.0174(19) 0.026(2) 0.0118(18) 0.0050(16) 0.0069(15) 0.0006(15)
C3_2 0.0129(19) 0.036(2) 0.014(2) 0.0010(17) 0.0047(15) 0.0003(16)
C4_2 0.022(2) 0.032(2) 0.0108(19) 0.0006(16) 0.0059(16) 0.0143(17)
C5_2 0.0193(19) 0.022(2) 0.0083(18) -0.0041(15) 0.0037(15) 0.0017(15)
C1_3 0.0153(18) 0.0133(17) 0.0107(18) -0.0006(14) 0.0066(14) 0.0035(14)
C2_3 0.0183(19) 0.0148(17) 0.0102(18) -0.0022(14) 0.0034(15) -0.0007(14)
C3_3 0.0160(18) 0.0197(19) 0.0111(18) 0.0013(15) 0.0023(15) 0.0030(14)
C4_3 0.0192(19) 0.0125(17) 0.0161(19) 0.0010(15) 0.0063(15) 0.0048(14)
C5_3 0.0160(18) 0.0144(18) 0.0167(19) 0.0026(15) 0.0087(15) -0.0016(14)
C1_4 0.031(2) 0.0178(19) 0.0147(19) 0.0046(16) 0.0129(17) 0.0069(16)
C2_4 0.033(2) 0.031(2) 0.016(2) 0.0096(18) 0.0142(18) 0.0103(18)
C3_4 0.075(4) 0.032(2) 0.029(3) 0.017(2) 0.032(3) 0.031(2)
C4_4 0.064(3) 0.029(2) 0.025(3) 0.008(2) 0.007(2) -0.017(2)
C1_5 0.0148(18) 0.023(2) 0.018(2) -0.0073(16) 0.0063(15) -0.0030(15)
C2_5 0.018(2) 0.036(2) 0.020(2) -0.0126(18) 0.0040(17) -0.0047(17)
C3_5 0.030(2) 0.023(2) 0.031(2) -0.0084(18) 0.0142(19) -0.0091(17)
C4_5 0.018(2) 0.042(3) 0.024(2) -0.0067(19) 0.0062(18) -0.0049(18)
C1_6 0.023(2) 0.0115(17) 0.0156(19) -0.0017(15) 0.0065(16) -0.0010(14)
C2_6 0.036(2) 0.0133(19) 0.029(2) -0.0012(17) 0.0141(19) -0.0057(16)
C3_6 0.035(2) 0.018(2) 0.022(2) -0.0059(17) 0.0070(18) 0.0030(17)
C4_6 0.023(2) 0.021(2) 0.018(2) -0.0068(16) 0.0037(17) -0.0009(16)
C1_7 0.0107(17) 0.023(2) 0.019(2) -0.0013(16) 0.0059(15) -0.0014(15)
C2_7 0.020(2) 0.025(2) 0.023(2) -0.0002(17) 0.0091(17) 0.0000(16)
C3_7 0.023(2) 0.023(2) 0.026(2) 0.0048(17) 0.0094(18) -0.0051(16)
C4_7 0.023(2) 0.032(2) 0.020(2) 0.0001(18) 0.0118(18) -0.0028(17)

loop_
_atom_type_symbol
_atom_type_description
_atom_type_scat_dispersion_real
_atom_type_scat_dispersion_imag
_atom_type_scat_source
C C 0.0033 0.0016 'International Tables Vol C Tables 4.2.6.8 and 6.1.1.4'
H H 0.0000 0.0000 'International Tables Vol C Tables 4.2.6.8 and 6.1.1.4'
Sn Sn -0.6537 1.4246 'International Tables Vol C Tables 4.2.6.8 and 6.1.1.4'
Os Os -1.2165 7.6030 'International Tables Vol C Tables 4.2.6.8 and 6.1.1.4'

loop_
_geom_angle_atom_site_label_1
_geom_angle_atom_site_label_2
_geom_angle_atom_site_label_3
_geom_angle
C5_2 C1_2 C2_2 105.7(3)
C3_2 C2_2 C1_2 108.9(3)
C3_2 C2_2 H2_2 125.6
C1_2 C2_2 H2_2 125.6
C4_2 C3_2 C2_2 108.2(3)
C4_2 C3_2 H3_2 125.9
C2_2 C3_2 H3_2 125.9
C3_2 C4_2 C5_2 107.7(3)
C3_2 C4_2 H4_2 126.1
C5_2 C4_2 H4_2 126.1
C4_2 C5_2 C1_2 109.6(3)
C4_2 C5_2 H5_2 125.2
C1_2 C5_2 H5_2 125.2
C5_3 C1_3 C2_3 105.3(3)
C3_3 C2_3 C1_3 109.5(3)
C3_3 C2_3 H2_3 125.2
C1_3 C2_3 H2_3 125.2
C4_3 C3_3 C2_3 107.8(3)
C4_3 C3_3 H3_3 126.1
C2_3 C3_3 H3_3 126.1
C3_3 C4_3 C5_3 107.9(3)
C3_3 C4_3 H4_3 126.0
C5_3 C4_3 H4_3 126.0
C4_3 C5_3 C1_3 109.4(3)
C4_3 C5_3 H5_3 125.3
C1_3 C5_3 H5_3 125.3
C4_4 C1_4 C3_4 110.7(4)
C4_4 C1_4 C2_4 107.6(3)
C3_4 C1_4 C2_4 108.6(3)
C1_4 C2_4 H2A_4 109.5
C1_4 C2_4 H2B_4 109.5
H2A_4 C2_4 H2B_4 109.5
C1_4 C2_4 H2C_4 109.5
H2A_4 C2_4 H2C_4 109.5
H2B_4 C2_4 H2C_4 109.5
C1_4 C3_4 H3A_4 109.5
C1_4 C3_4 H3B_4 109.5
H3A_4 C3_4 H3B_4 109.5
C1_4 C3_4 H3C_4 109.5
H3A_4 C3_4 H3C_4 109.5
H3B_4 C3_4 H3C_4 109.5
C1_4 C4_4 H4A_4 109.5
C1_4 C4_4 H4B_4 109.5
H4A_4 C4_4 H4B_4 109.5
C1_4 C4_4 H4C_4 109.5
H4A_4 C4_4 H4C_4 109.5
H4B_4 C4_4 H4C_4 109.5
C3_5 C1_5 C2_5 109.2(3)
C3_5 C1_5 C4_5 108.4(3)
C2_5 C1_5 C4_5 109.0(3)
C1_5 C2_5 H2A_5 109.5
C1_5 C2_5 H2B_5 109.5
H2A_5 C2_5 H2B_5 109.5
C1_5 C2_5 H2C_5 109.5
H2A_5 C2_5 H2C_5 109.5
H2B_5 C2_5 H2C_5 109.5
C1_5 C3_5 H3A_5 109.5
C1_5 C3_5 H3B_5 109.5
H3A_5 C3_5 H3B_5 109.5
C1_5 C3_5 H3C_5 109.5
H3A_5 C3_5 H3C_5 109.5
H3B_5 C3_5 H3C_5 109.5
C1_5 C4_5 H4A_5 109.5
C1_5 C4_5 H4B_5 109.5
H4A_5 C4_5 H4B_5 109.5
C1_5 C4_5 H4C_5 109.5
H4A_5 C4_5 H4C_5 109.5
H4B_5 C4_5 H4C_5 109.5
C4_6 C1_6 C3_6 109.8(3)
C4_6 C1_6 C2_6 108.7(3)
C3_6 C1_6 C2_6 108.8(3)
C1_6 C2_6 H2A_6 109.5
C1_6 C2_6 H2B_6 109.5
H2A_6 C2_6 H2B_6 109.5
C1_6 C2_6 H2C_6 109.5
H2A_6 C2_6 H2C_6 109.5
H2B_6 C2_6 H2C_6 109.5
C1_6 C3_6 H3A_6 109.5
C1_6 C3_6 H3B_6 109.5
H3A_6 C3_6 H3B_6 109.5
C1_6 C3_6 H3C_6 109.5
H3A_6 C3_6 H3C_6 109.5
H3B_6 C3_6 H3C_6 109.5
C1_6 C4_6 H4A_6 109.5
C1_6 C4_6 H4B_6 109.5
H4A_6 C4_6 H4B_6 109.5
C1_6 C4_6 H4C_6 109.5
H4A_6 C4_6 H4C_6 109.5
H4B_6 C4_6 H4C_6 109.5
C2_7 C1_7 C3_7 110.5(3)
C2_7 C1_7 C4_7 109.1(3)
C3_7 C1_7 C4_7 108.1(3)
C1_7 C2_7 H2A_7 109.5
C1_7 C2_7 H2B_7 109.5
H2A_7 C2_7 H2B_7 109.5
C1_7 C2_7 H2C_7 109.5
H2A_7 C2_7 H2C_7 109.5
H2B_7 C2_7 H2C_7 109.5
C1_7 C3_7 H3A_7 109.5
C1_7 C3_7 H3B_7 109.5
H3A_7 C3_7 H3B_7 109.5
C1_7 C3_7 H3C_7 109.5
H3A_7 C3_7 H3C_7 109.5
H3B_7 C3_7 H3C_7 109.5
C1_7 C4_7 H4A_7 109.5
C1_7 C4_7 H4B_7 109.5
H4A_7 C4_7 H4B_7 109.5
C1_7 C4_7 H4C_7 109.5
H4A_7 C4_7 H4C_7 109.5
H4B_7 C4_7 H4C_7 109.5

loop_
_geom_bond_atom_site_label_1
_geom_bond_atom_site_label_2
_geom_bond_distance
Sn1_1 Sn2_1 2.8527(18)
C1_2 C5_2 1.449(5)
C1_2 C2_2 1.454(5)
C2_2 C3_2 1.446(5)
C2_2 H2_2 0.9500
C3_2 C4_2 1.425(5)
C3_2 H3_2 0.9500
C4_2 C5_2 1.440(5)
C4_2 H4_2 0.9500
C5_2 H5_2 0.9500
C1_3 C5_3 1.452(5)
C1_3 C2_3 1.459(5)
C2_3 C3_3 1.434(5)
C2_3 H2_3 0.9500
C3_3 C4_3 1.434(5)
C3_3 H3_3 0.9500
C4_3 C5_3 1.438(5)
C4_3 H4_3 0.9500
C5_3 H5_3 0.9500
C1_4 C4_4 1.528(6)
C1_4 C3_4 1.536(5)
C1_4 C2_4 1.540(5)
C2_4 H2A_4 0.9800
C2_4 H2B_4 0.9800
C2_4 H2C_4 0.9800
C3_4 H3A_4 0.9800
C3_4 H3B_4 0.9800
C3_4 H3C_4 0.9800
C4_4 H4A_4 0.9800
C4_4 H4B_4 0.9800
C4_4 H4C_4 0.9800
C1_5 C3_5 1.534(5)
C1_5 C2_5 1.539(5)
C1_5 C4_5 1.550(5)
C2_5 H2A_5 0.9800
C2_5 H2B_5 0.9800
C2_5 H2C_5 0.9800
C3_5 H3A_5 0.9800
C3_5 H3B_5 0.9800
C3_5 H3C_5 0.9800
C4_5 H4A_5 0.9800
C4_5 H4B_5 0.9800
C4_5 H4C_5 0.9800
C1_6 C4_6 1.535(5)
C1_6 C3_6 1.536(5)
C1_6 C2_6 1.540(5)
C2_6 H2A_6 0.9800
C2_6 H2B_6 0.9800
C2_6 H2C_6 0.9800
C3_6 H3A_6 0.9800
C3_6 H3B_6 0.9800
C3_6 H3C_6 0.9800
C4_6 H4A_6 0.9800
C4_6 H4B_6 0.9800
C4_6 H4C_6 0.9800
C1_7 C2_7 1.538(5)
C1_7 C3_7 1.541(5)
C1_7 C4_7 1.543(5)
C2_7 H2A_7 0.9800
C2_7 H2B_7 0.9800
C2_7 H2C_7 0.9800
C3_7 H3A_7 0.9800
C3_7 H3B_7 0.9800
C3_7 H3C_7 0.9800
C4_7 H4A_7 0.9800
C4_7 H4B_7 0.9800
C4_7 H4C_7 0.9800

loop_
_geom_torsion_atom_site_label_1
_geom_torsion_atom_site_label_2
_geom_torsion_atom_site_label_3
_geom_torsion_atom_site_label_4
_geom_torsion
C5_2 C1_2 C2_2 C3_2 -0.9(4)
C1_2 C2_2 C3_2 C4_2 0.4(4)
C2_2 C3_2 C4_2 C5_2 0.3(4)
C3_2 C4_2 C5_2 C1_2 -0.9(4)
C2_2 C1_2 C5_2 C4_2 1.1(4)
C5_3 C1_3 C2_3 C3_3 -0.5(4)
C1_3 C2_3 C3_3 C4_3 0.1(4)
C2_3 C3_3 C4_3 C5_3 0.3(4)
C3_3 C4_3 C5_3 C1_3 -0.6(4)
C2_3 C1_3 C5_3 C4_3 0.6(4)
